data_4518087
loop_
_publ_author_name
'Ye, Xiaohan'
'Wang, Chenhuan'
'Zhang, Shuyao'
'Wei, Jingwen'
'Shan, Chuan'
'Wojtas, Lukasz'
'Xie, Yan'
'Shi, Xiaodong'

_publ_section_title
;
 Facilitating Ir-Catalyzed C--H Alkynylation with Electrochemistry: Anodic
 Oxidation-Induced Reductive Elimination
;
_journal_name_full 'ACS Catalysis'
_journal_page_first 11693
_journal_page_last 11699
_journal_paper_doi 10.1021/acscatal.0c03207
_journal_year 2020
_chemical_formula_moiety 'C33 H48 F N Si2'
_chemical_formula_sum 'C33 H48 F N Si2'
_chemical_formula_weight 533.90
_space_group_crystal_system monoclinic
_space_group_IT_number 4
_space_group_name_Hall 'P 2yb'
_space_group_name_H-M_alt 'P 1 21 1'
_atom_sites_solution_hydrogens geom
_audit_creation_date 2020-06-27
_audit_creation_method
;
Olex2 1.2
(compiled 2018.05.29 svn.r3508 for OlexSys, GUI svn.r5506)
;
_cell_angle_alpha 90
_cell_angle_beta 96.5480(10)
_cell_angle_gamma 90
_cell_formula_units_Z 2
_cell_length_a 8.0636(2)
_cell_length_b 13.0350(4)
_cell_length_c 15.6853(5)
_cell_measurement_reflns_used 9744
_cell_measurement_temperature 100(2)
_cell_measurement_theta_max 79.61
_cell_measurement_theta_min 2.84
_cell_volume 1637.91(8)
_computing_cell_refinement 'SAINT V8.40A (?, 2016)'
_computing_data_reduction 'SAINT V8.40A (?, 2016)'
_computing_molecular_graphics 'Olex2 (Dolomanov et al., 2009)'
_computing_publication_material 'Olex2 (Dolomanov et al., 2009)'
_computing_structure_refinement 'XL (Sheldrick, 2008)'
_diffrn_ambient_temperature 100.0
_diffrn_measured_fraction_theta_full 0.993
_diffrn_measured_fraction_theta_max 0.968
_diffrn_measurement_device_type 'Bruker D8 Venture PHOTON II CPAD'
_diffrn_measurement_method 'omega scans'
_diffrn_radiation_monochromator mirrors
_diffrn_radiation_type CuK\a
_diffrn_radiation_wavelength 1.54178
_diffrn_reflns_av_R_equivalents 0.0640
_diffrn_reflns_av_unetI/netI 0.0561
_diffrn_reflns_Laue_measured_fraction_full 0.993
_diffrn_reflns_Laue_measured_fraction_max 0.968
_diffrn_reflns_limit_h_max 10
_diffrn_reflns_limit_h_min -9
_diffrn_reflns_limit_k_max 16
_diffrn_reflns_limit_k_min -16
_diffrn_reflns_limit_l_max 19
_diffrn_reflns_limit_l_min -19
_diffrn_reflns_number 24112
_diffrn_reflns_point_group_measured_fraction_full 0.981
_diffrn_reflns_point_group_measured_fraction_max 0.936
_diffrn_reflns_theta_full 67.679
_diffrn_reflns_theta_max 79.719
_diffrn_reflns_theta_min 2.836
_diffrn_source 'INCOATEC Imus micro-focus source'
_diffrn_standards_number 0
_exptl_absorpt_coefficient_mu 1.173
_exptl_absorpt_correction_T_max 1.0000
_exptl_absorpt_correction_T_min 0.7676
_exptl_absorpt_correction_type multi-scan
_exptl_absorpt_process_details
;
SADABS-2016/2 (Bruker,2016/2) was used for absorption correction.
wR2(int) was 0.1274 before and 0.0865 after correction.
The Ratio of minimum to maximum transmission is 0.7676.
The \l/2 correction factor is Not present.
;
_exptl_crystal_density_diffrn 1.083
_exptl_crystal_description plate
_exptl_crystal_F_000 580
_exptl_crystal_size_max 0.28
_exptl_crystal_size_mid 0.1
_exptl_crystal_size_min 0.05
_refine_diff_density_max 0.267
_refine_diff_density_min -0.337
_refine_diff_density_rms 0.047
_refine_ls_abs_structure_details
;
 Flack x determined using 2649 quotients [(I+)-(I-)]/[(I+)+(I-)]
 (Parsons, Flack and Wagner, Acta Cryst. B69 (2013) 249-259).
;
_refine_ls_abs_structure_Flack 0.064(13)
_refine_ls_extinction_method none
_refine_ls_goodness_of_fit_ref 1.082
_refine_ls_hydrogen_treatment constr
_refine_ls_matrix_type full
_refine_ls_number_parameters 377
_refine_ls_number_reflns 6683
_refine_ls_number_restraints 7
_refine_ls_restrained_S_all 1.082
_refine_ls_R_factor_all 0.0501
_refine_ls_R_factor_gt 0.0465
_refine_ls_shift/su_max 0.000
_refine_ls_shift/su_mean 0.000
_refine_ls_structure_factor_coef Fsqd
_refine_ls_weighting_details 'w=1/[\s^2^(Fo^2^)+(0.0722P)^2^+0.2120P] where P=(Fo^2^+2Fc^2^)/3'
_refine_ls_weighting_scheme calc
_refine_ls_wR_factor_gt 0.1237
_refine_ls_wR_factor_ref 0.1312
_reflns_Friedel_coverage 0.851
_reflns_Friedel_fraction_full 0.967
_reflns_Friedel_fraction_max 0.901
_reflns_number_gt 6235
_reflns_number_total 6683
_reflns_threshold_expression 'I > 2\s(I)'
_cod_data_source_file cs0c03207_si_005.cif
_cod_data_source_block ms_yxh_163_3_0m
_cod_database_code 4518087
_shelx_shelxl_version_number 2018/3
_shelx_space_group_comment
;
The symmetry employed for this shelxl refinement is uniquely defined
by the following loop, which should always be used as a source of
symmetry information in preference to the above space-group names.
They are only intended as comments.
;
_shelx_estimated_absorpt_t_max 0.944
_shelx_estimated_absorpt_t_min 0.735
_olex2_refinement_description
;
1. Fixed Uiso
 At 1.2 times of:
  All C(H) groups, All C(H,H) groups
 At 1.5 times of:
  All C(H,H,H) groups, All C(H,H,H,H,H,H) groups
2. Restrained distances
 C34A-C32 = C34B-C32
 1.52 with sigma of 0.02
 C18B-C17B = C19-C17B
 1.52 with sigma of 0.02
 C18B-Si2
 2.86 with sigma of 0.04
 Si2-C17B \\sim Si2-C17A
 with sigma of 0.01
3. Others
 Sof(H32A)=Sof(C34B)=Sof(H34D)=Sof(H34E)=Sof(H34F)=1-FVAR(1)
 Sof(H32)=Sof(C34A)=Sof(H34A)=Sof(H34B)=Sof(H34C)=FVAR(1)
 Sof(C17B)=Sof(H17B)=Sof(C18B)=Sof(H18D)=Sof(H18E)=Sof(H18F)=Sof(H19D)=
 Sof(H19E)=Sof(H19F)=1-FVAR(2)
 Sof(C17A)=Sof(H17A)=Sof(C18A)=Sof(H18A)=Sof(H18B)=Sof(H18C)=Sof(H19A)=
 Sof(H19B)=Sof(H19C)=FVAR(2)
 Sof(H2)=Sof(F2)=1-FVAR(3)
 Sof(F1)=Sof(H6)=FVAR(3)
4.a Ternary CH refined with riding coordinates:
 C17A(H17A), C17B(H17B), C20(H20), C23(H23), C26(H26), C29(H29), C32(H32),
 C32(H32A)
4.b Aromatic/amide H refined with riding coordinates:
 C1(H1), C2(H2), C6(H6), C13(H13), C14(H14), C15(H15), C16(H16)
4.c Idealised Me refined as rotating group:
 C18A(H18A,H18B,H18C), C18B(H18D,H18E,H18F), C19(H19A,H19B,H19C), C19(H19D,
 H19E,H19F), C21(H21A,H21B,H21C), C22(H22A,H22B,H22C), C24(H24A,H24B,H24C),
 C25(H25A,H25B,H25C), C27(H27A,H27B,H27C), C28(H28A,H28B,H28C), C30(H30A,H30B,
 H30C), C31(H31A,H31B,H31C), C33(H33A,H33B,H33C), C34A(H34A,H34B,H34C),
 C34B(H34D,H34E,H34F)
;
_olex2_submission_special_instructions 'No special instructions were received'

loop_
_space_group_symop_operation_xyz
'x, y, z'
'-x, y+1/2, -z'

loop_
_atom_site_label
_atom_site_type_symbol
_atom_site_fract_x
_atom_site_fract_y
_atom_site_fract_z
_atom_site_U_iso_or_equiv
_atom_site_adp_type
_atom_site_occupancy
_atom_site_site_symmetry_order
_atom_site_calc_flag
_atom_site_refinement_flags_posn
_atom_site_refinement_flags_adp
_atom_site_refinement_flags_occupancy
_atom_site_disorder_assembly
_atom_site_disorder_group
Si1 Si 0.34875(10) 0.52277(6) 0.29041(5) 0.0350(2) Uani 1 1 d . . . . .
C1 C 1.0069(5) 0.2755(3) 0.4920(2) 0.0436(7) Uani 1 1 d . . . . .
H1 H 1.075088 0.223342 0.472085 0.052 Uiso 1 1 calc R . . . .
F1 F 0.8418(4) 0.2836(3) 0.3607(2) 0.0473(12) Uani 0.589(8) 1 d . . P A 1
Si2 Si 1.10165(11) 0.49791(7) 0.87293(5) 0.0402(2) Uani 1 1 d D . . . .
C2 C 0.8702(4) 0.3130(3) 0.4408(2) 0.0402(7) Uani 1 1 d . . . . .
H2 H 0.846723 0.287114 0.384142 0.048 Uiso 0.411(8) 1 calc R . P A 2
F2 F 1.1727(7) 0.2813(5) 0.6219(4) 0.0561(19) Uani 0.411(8) 1 d . . P A 2
C3 C 0.7648(4) 0.3876(2) 0.46890(18) 0.0334(6) Uani 1 1 d . . . . .
C4 C 0.8009(3) 0.4280(2) 0.55201(18) 0.0303(5) Uani 1 1 d . . . . .
C5 C 0.9434(4) 0.3930(2) 0.60432(19) 0.0336(6) Uani 1 1 d . . . . .
C6 C 1.0413(4) 0.3163(3) 0.5733(2) 0.0406(7) Uani 1 1 d . . . . .
H6 H 1.135102 0.291206 0.609520 0.049 Uiso 0.589(8) 1 calc R . P A 1
C7 C 0.6266(4) 0.4256(2) 0.41178(18) 0.0347(6) Uani 1 1 d . . . . .
C8 C 0.5142(4) 0.4590(3) 0.36287(19) 0.0377(6) Uani 1 1 d . . . . .
C9 C 0.9885(4) 0.4319(2) 0.6897(2) 0.0365(6) Uani 1 1 d . . . . .
C10 C 1.0348(4) 0.4607(3) 0.7618(2) 0.0408(7) Uani 1 1 d . . . . .
C11 C 0.6900(3) 0.5068(2) 0.58495(16) 0.0322(5) Uani 1 1 d . . . . .
N12 N 0.7510(4) 0.5997(2) 0.5955(2) 0.0571(8) Uani 1 1 d . . . . .
C13 C 0.6537(7) 0.6696(3) 0.6276(4) 0.0710(13) Uani 1 1 d . . . . .
H13 H 0.697991 0.736677 0.637120 0.085 Uiso 1 1 calc R . . . .
C14 C 0.4951(5) 0.6521(3) 0.6480(3) 0.0549(9) Uani 1 1 d . . . . .
H14 H 0.429740 0.705750 0.667995 0.066 Uiso 1 1 calc R . . . .
C15 C 0.4357(5) 0.5555(4) 0.6385(3) 0.0656(12) Uani 1 1 d . . . . .
H15 H 0.329278 0.538428 0.654895 0.079 Uiso 1 1 calc R . . . .
C16 C 0.5332(5) 0.4812(3) 0.6044(3) 0.0635(11) Uani 1 1 d . . . . .
H16 H 0.491841 0.413525 0.594565 0.076 Uiso 1 1 calc R . . . .
C17A C 0.9017(6) 0.4997(6) 0.9256(3) 0.0499(14) Uani 0.791(14) 1 d D . P B 1
H17A H 0.845775 0.432401 0.911466 0.060 Uiso 0.791(14) 1 calc R . P B 1
C18A C 0.9305(6) 0.5051(5) 1.0233(3) 0.0597(18) Uani 0.791(14) 1 d . . P B 1
H18A H 0.999806 0.447025 1.045280 0.090 Uiso 0.791(14) 1 calc GR . P B 1
H18B H 0.822931 0.502325 1.046618 0.090 Uiso 0.791(14) 1 calc GR . P B 1
H18C H 0.987396 0.569475 1.040769 0.090 Uiso 0.791(14) 1 calc GR . P B 1
C17B C 0.930(2) 0.5353(17) 0.9377(13) 0.051(7) Uiso 0.209(14) 1 d D . P B 2
H17B H 0.976232 0.587893 0.980265 0.062 Uiso 0.209(14) 1 calc R . P B 2
C18B C 0.876(3) 0.4441(17) 0.9884(15) 0.065(7) Uiso 0.209(14) 1 d D . P B 2
H18D H 0.877330 0.381806 0.953592 0.098 Uiso 0.209(14) 1 calc GR . P B 2
H18E H 0.762409 0.455802 1.003274 0.098 Uiso 0.209(14) 1 calc GR . P B 2
H18F H 0.952553 0.436076 1.041065 0.098 Uiso 0.209(14) 1 calc GR . P B 2
C19 C 0.7813(6) 0.5819(4) 0.8869(4) 0.0714(13) Uani 1 1 d D . . . .
H19A H 0.825899 0.649910 0.903128 0.107 Uiso 0.791(14) 1 calc GR . P B 1
H19B H 0.672700 0.572993 0.908346 0.107 Uiso 0.791(14) 1 calc GR . P B 1
H19C H 0.767740 0.575494 0.824201 0.107 Uiso 0.791(14) 1 calc GR . P B 1
H19D H 0.818135 0.633071 0.847335 0.107 Uiso 0.209(14) 1 calc GR . P B 2
H19E H 0.710811 0.614976 0.925771 0.107 Uiso 0.209(14) 1 calc GR . P B 2
H19F H 0.717200 0.528216 0.854031 0.107 Uiso 0.209(14) 1 calc GR . P B 2
C20 C 1.2419(5) 0.3923(3) 0.9219(2) 0.0517(8) Uani 1 1 d . . . . .
H20 H 1.272790 0.409863 0.983689 0.062 Uiso 1 1 calc R . . . .
C21 C 1.1536(7) 0.2891(3) 0.9186(3) 0.0695(12) Uani 1 1 d . . . . .
H21A H 1.053487 0.294147 0.948381 0.104 Uiso 1 1 calc GR . . . .
H21B H 1.228863 0.237150 0.946696 0.104 Uiso 1 1 calc GR . . . .
H21C H 1.121619 0.269590 0.858661 0.104 Uiso 1 1 calc GR . . . .
C22 C 1.4037(7) 0.3844(5) 0.8803(5) 0.0908(18) Uani 1 1 d . . . . .
H22A H 1.378209 0.363405 0.820273 0.136 Uiso 1 1 calc GR . . . .
H22B H 1.477206 0.333530 0.911146 0.136 Uiso 1 1 calc GR . . . .
H22C H 1.459466 0.451347 0.882884 0.136 Uiso 1 1 calc GR . . . .
C23 C 1.2297(5) 0.6198(3) 0.8696(2) 0.0481(8) Uani 1 1 d . . . . .
H23 H 1.327885 0.601544 0.838979 0.058 Uiso 1 1 calc R . . . .
C24 C 1.1397(7) 0.7058(4) 0.8182(4) 0.0764(14) Uani 1 1 d . . . . .
H24A H 1.092838 0.679649 0.761957 0.115 Uiso 1 1 calc GR . . . .
H24B H 1.218713 0.761229 0.810329 0.115 Uiso 1 1 calc GR . . . .
H24C H 1.049537 0.732106 0.848973 0.115 Uiso 1 1 calc GR . . . .
C25 C 1.3010(7) 0.6575(4) 0.9580(3) 0.0656(11) Uani 1 1 d . . . . .
H25A H 1.209412 0.676258 0.991004 0.098 Uiso 1 1 calc GR . . . .
H25B H 1.371588 0.717687 0.951892 0.098 Uiso 1 1 calc GR . . . .
H25C H 1.367885 0.602985 0.988007 0.098 Uiso 1 1 calc GR . . . .
C26 C 0.1450(4) 0.4921(3) 0.3327(2) 0.0454(7) Uani 1 1 d . . . . .
H26 H 0.138314 0.415668 0.336763 0.054 Uiso 1 1 calc R . . . .
C27 C -0.0088(4) 0.5269(6) 0.2749(4) 0.096(2) Uani 1 1 d . . . . .
H27A H -0.008902 0.601858 0.270512 0.144 Uiso 1 1 calc GR . . . .
H27B H -0.109377 0.504229 0.299172 0.144 Uiso 1 1 calc GR . . . .
H27C H -0.007330 0.496918 0.217654 0.144 Uiso 1 1 calc GR . . . .
C28 C 0.1431(5) 0.5342(4) 0.4241(3) 0.0607(10) Uani 1 1 d . . . . .
H28A H 0.239972 0.507811 0.460998 0.091 Uiso 1 1 calc GR . . . .
H28B H 0.040398 0.512286 0.446795 0.091 Uiso 1 1 calc GR . . . .
H28C H 0.147590 0.609293 0.422856 0.091 Uiso 1 1 calc GR . . . .
C29 C 0.3572(4) 0.4673(3) 0.1798(2) 0.0393(7) Uani 1 1 d . . . . .
H29 H 0.271000 0.503328 0.139676 0.047 Uiso 1 1 calc R . . . .
C30 C 0.3145(6) 0.3532(3) 0.1774(3) 0.0568(10) Uani 1 1 d . . . . .
H30A H 0.397129 0.315852 0.216362 0.085 Uiso 1 1 calc GR . . . .
H30B H 0.315722 0.327183 0.118895 0.085 Uiso 1 1 calc GR . . . .
H30C H 0.203272 0.343236 0.195568 0.085 Uiso 1 1 calc GR . . . .
C31 C 0.5270(4) 0.4847(3) 0.1470(2) 0.0491(8) Uani 1 1 d . . . . .
H31A H 0.547519 0.558484 0.142523 0.074 Uiso 1 1 calc GR . . . .
H31B H 0.527051 0.452806 0.090453 0.074 Uiso 1 1 calc GR . . . .
H31C H 0.615092 0.453848 0.187195 0.074 Uiso 1 1 calc GR . . . .
C32 C 0.3999(5) 0.6651(3) 0.2935(2) 0.0503(8) Uani 1 1 d D . . . .
H32 H 0.508653 0.665076 0.268594 0.060 Uiso 0.493(11) 1 calc R . P C 1
H32A H 0.356220 0.687414 0.347750 0.060 Uiso 0.507(11) 1 calc R . P C 2
C33 C 0.2927(6) 0.7259(3) 0.2267(4) 0.0704(13) Uani 1 1 d . . . . .
H33A H 0.305529 0.698651 0.169562 0.106 Uiso 1 1 calc GR . . . .
H33B H 0.327327 0.798046 0.229686 0.106 Uiso 1 1 calc GR . . . .
H33C H 0.175550 0.720708 0.237220 0.106 Uiso 1 1 calc GR . . . .
C34A C 0.4553(12) 0.6975(6) 0.3828(6) 0.063(3) Uani 0.493(11) 1 d D . P C 1
H34A H 0.357762 0.705546 0.414190 0.095 Uiso 0.493(11) 1 calc GR . P C 1
H34B H 0.514681 0.763025 0.382099 0.095 Uiso 0.493(11) 1 calc GR . P C 1
H34C H 0.529932 0.645356 0.411041 0.095 Uiso 0.493(11) 1 calc GR . P C 1
C34B C 0.5751(8) 0.6989(5) 0.3078(5) 0.047(2) Uani 0.507(11) 1 d D . P C 2
H34D H 0.626552 0.672957 0.363201 0.070 Uiso 0.507(11) 1 calc GR . P C 2
H34E H 0.579485 0.774039 0.307760 0.070 Uiso 0.507(11) 1 calc GR . P C 2
H34F H 0.635764 0.672223 0.261824 0.070 Uiso 0.507(11) 1 calc GR . P C 2

loop_
_atom_site_aniso_label
_atom_site_aniso_U_11
_atom_site_aniso_U_22
_atom_site_aniso_U_33
_atom_site_aniso_U_23
_atom_site_aniso_U_13
_atom_site_aniso_U_12
Si1 0.0296(4) 0.0411(4) 0.0332(4) 0.0058(3) -0.0014(3) -0.0046(3)
C1 0.0428(16) 0.0395(15) 0.0482(18) -0.0002(13) 0.0042(14) 0.0078(13)
F1 0.049(2) 0.059(2) 0.0318(17) -0.0136(13) -0.0018(13) 0.0075(15)
Si2 0.0427(4) 0.0447(5) 0.0307(4) 0.0024(3) -0.0059(3) 0.0001(3)
C2 0.0438(17) 0.0449(16) 0.0315(14) -0.0033(12) 0.0023(13) 0.0006(13)
F2 0.050(3) 0.063(4) 0.052(3) 0.000(2) -0.010(2) 0.019(2)
C3 0.0295(13) 0.0389(14) 0.0313(13) 0.0030(10) 0.0011(11) -0.0003(11)
C4 0.0288(13) 0.0327(13) 0.0293(13) 0.0030(10) 0.0021(11) -0.0039(10)
C5 0.0329(14) 0.0347(14) 0.0321(14) 0.0038(10) -0.0014(12) -0.0030(11)
C6 0.0384(16) 0.0411(16) 0.0412(16) 0.0042(12) -0.0007(13) 0.0033(13)
C7 0.0348(15) 0.0406(14) 0.0281(13) 0.0007(10) 0.0014(12) -0.0020(12)
C8 0.0364(15) 0.0457(16) 0.0306(14) 0.0013(11) 0.0016(12) -0.0008(12)
C9 0.0330(14) 0.0398(15) 0.0353(15) 0.0035(11) -0.0024(12) -0.0031(12)
C10 0.0384(15) 0.0442(16) 0.0376(16) 0.0041(12) -0.0056(13) -0.0003(12)
C11 0.0321(13) 0.0369(14) 0.0262(11) -0.0024(10) -0.0029(10) -0.0020(12)
N12 0.057(2) 0.0405(15) 0.078(2) -0.0130(15) 0.0266(17) -0.0083(14)
C13 0.080(3) 0.040(2) 0.097(3) -0.017(2) 0.030(3) -0.0028(19)
C14 0.048(2) 0.067(2) 0.049(2) -0.0163(17) 0.0004(17) 0.0156(18)
C15 0.0396(19) 0.084(3) 0.076(3) -0.018(2) 0.018(2) -0.0037(19)
C16 0.047(2) 0.057(2) 0.091(3) -0.015(2) 0.027(2) -0.0106(17)
C17A 0.047(3) 0.061(3) 0.041(2) 0.000(2) 0.0019(19) 0.003(2)
C18A 0.051(3) 0.082(4) 0.046(3) -0.002(3) 0.010(2) 0.000(3)
C19 0.053(2) 0.087(3) 0.073(3) 0.004(2) 0.002(2) 0.019(2)
C20 0.055(2) 0.053(2) 0.0443(19) 0.0045(15) -0.0100(16) 0.0023(16)
C21 0.088(3) 0.046(2) 0.068(3) 0.0077(19) -0.020(2) 0.007(2)
C22 0.061(3) 0.095(4) 0.114(5) 0.024(3) 0.005(3) 0.031(3)
C23 0.0481(19) 0.052(2) 0.0422(17) -0.0006(14) -0.0037(15) -0.0012(15)
C24 0.074(3) 0.060(3) 0.088(3) 0.030(2) -0.021(3) -0.017(2)
C25 0.080(3) 0.061(2) 0.052(2) -0.0087(18) -0.009(2) -0.016(2)
C26 0.0329(14) 0.0554(19) 0.0468(17) 0.0140(15) -0.0001(13) -0.0019(14)
C27 0.0251(16) 0.161(6) 0.100(4) 0.074(4) -0.003(2) -0.004(3)
C28 0.056(2) 0.062(2) 0.070(2) -0.0040(19) 0.033(2) -0.0050(19)
C29 0.0359(15) 0.0476(17) 0.0318(14) 0.0073(12) -0.0069(12) -0.0036(12)
C30 0.077(3) 0.051(2) 0.0383(18) -0.0010(14) -0.0136(18) -0.0119(18)
C31 0.0392(16) 0.069(2) 0.0388(16) -0.0044(15) 0.0035(13) 0.0031(16)
C32 0.0496(19) 0.0481(19) 0.053(2) 0.0032(15) 0.0068(17) -0.0153(16)
C33 0.062(3) 0.0401(19) 0.107(4) 0.011(2) -0.001(3) 0.0094(17)
C34A 0.068(5) 0.038(4) 0.080(6) -0.021(4) -0.007(4) -0.010(3)
C34B 0.043(4) 0.036(3) 0.058(4) 0.004(3) -0.008(3) -0.011(3)

loop_
_atom_type_symbol
_atom_type_description
_atom_type_scat_dispersion_real
_atom_type_scat_dispersion_imag
_atom_type_scat_source
C C 0.0181 0.0091 'International Tables Vol C Tables 4.2.6.8 and 6.1.1.4'
H H 0.0000 0.0000 'International Tables Vol C Tables 4.2.6.8 and 6.1.1.4'
F F 0.0727 0.0534 'International Tables Vol C Tables 4.2.6.8 and 6.1.1.4'
N N 0.0311 0.0180 'International Tables Vol C Tables 4.2.6.8 and 6.1.1.4'
Si Si 0.2541 0.3302 'International Tables Vol C Tables 4.2.6.8 and 6.1.1.4'

loop_
_geom_angle_atom_site_label_1
_geom_angle_atom_site_label_2
_geom_angle_atom_site_label_3
_geom_angle
_geom_angle_site_symmetry_1
_geom_angle_site_symmetry_3
_geom_angle_publ_flag
C8 Si1 C26 106.59(14) . . ?
C8 Si1 C29 107.09(14) . . ?
C8 Si1 C32 106.48(17) . . ?
C26 Si1 C29 111.51(16) . . ?
C26 Si1 C32 113.19(18) . . ?
C29 Si1 C32 111.53(16) . . ?
C2 C1 H1 121.1 . . ?
C2 C1 C6 117.7(3) . . ?
C6 C1 H1 121.1 . . ?
C10 Si2 C17A 104.2(2) . . ?
C10 Si2 C17B 115.4(8) . . ?
C10 Si2 C20 106.94(17) . . ?
C10 Si2 C23 107.32(16) . . ?
C17A Si2 C23 119.6(3) . . ?
C17B Si2 C20 114.5(6) . . ?
C17B Si2 C23 103.7(8) . . ?
C20 Si2 C17A 109.4(2) . . ?
C20 Si2 C23 108.58(18) . . ?
C1 C2 H2 118.7 . . ?
C1 C2 C3 122.6(3) . . ?
F1 C2 C1 119.7(3) . . ?
F1 C2 C3 117.5(3) . . ?
C3 C2 H2 118.7 . . ?
C2 C3 C4 119.0(3) . . ?
C2 C3 C7 120.0(3) . . ?
C4 C3 C7 120.9(3) . . ?
C3 C4 C5 119.2(3) . . ?
C3 C4 C11 120.7(2) . . ?
C5 C4 C11 120.1(3) . . ?
C4 C5 C9 122.1(3) . . ?
C6 C5 C4 119.0(3) . . ?
C6 C5 C9 118.9(3) . . ?
C1 C6 C5 122.4(3) . . ?
C1 C6 H6 118.8 . . ?
F2 C6 C1 117.8(4) . . ?
F2 C6 C5 119.9(4) . . ?
C5 C6 H6 118.8 . . ?
C8 C7 C3 178.1(3) . . ?
C7 C8 Si1 174.6(3) . . ?
C10 C9 C5 176.0(3) . . ?
C9 C10 Si2 177.1(3) . . ?
N12 C11 C4 116.7(3) . . ?
N12 C11 C16 122.5(3) . . ?
C16 C11 C4 120.8(3) . . ?
C11 N12 C13 116.7(3) . . ?
N12 C13 H13 117.4 . . ?
N12 C13 C14 125.2(4) . . ?
C14 C13 H13 117.4 . . ?
C13 C14 H14 121.4 . . ?
C15 C14 C13 117.2(4) . . ?
C15 C14 H14 121.4 . . ?
C14 C15 H15 120.6 . . ?
C14 C15 C16 118.9(4) . . ?
C16 C15 H15 120.6 . . ?
C11 C16 C15 119.4(4) . . ?
C11 C16 H16 120.3 . . ?
C15 C16 H16 120.3 . . ?
Si2 C17A H17A 106.1 . . ?
C18A C17A Si2 113.5(4) . . ?
C18A C17A H17A 106.1 . . ?
C18A C17A C19 112.7(5) . . ?
C19 C17A Si2 111.7(4) . . ?
C19 C17A H17A 106.1 . . ?
C17A C18A H18A 109.5 . . ?
C17A C18A H18B 109.5 . . ?
C17A C18A H18C 109.5 . . ?
H18A C18A H18B 109.5 . . ?
H18A C18A H18C 109.5 . . ?
H18B C18A H18C 109.5 . . ?
Si2 C17B H17B 107.2 . . ?
C18B C17B Si2 110.7(14) . . ?
C18B C17B H17B 107.2 . . ?
C19 C17B Si2 114.5(11) . . ?
C19 C17B H17B 107.2 . . ?
C19 C17B C18B 109.8(17) . . ?
C17B C18B H18D 109.5 . . ?
C17B C18B H18E 109.5 . . ?
C17B C18B H18F 109.5 . . ?
H18D C18B H18E 109.5 . . ?
H18D C18B H18F 109.5 . . ?
H18E C18B H18F 109.5 . . ?
C17A C19 H19A 109.5 . . ?
C17A C19 H19B 109.5 . . ?
C17A C19 H19C 109.5 . . ?
C17B C19 H19D 109.5 . . ?
C17B C19 H19E 109.5 . . ?
C17B C19 H19F 109.5 . . ?
H19A C19 H19B 109.5 . . ?
H19A C19 H19C 109.5 . . ?
H19B C19 H19C 109.5 . . ?
H19D C19 H19E 109.5 . . ?
H19D C19 H19F 109.5 . . ?
H19E C19 H19F 109.5 . . ?
Si2 C20 H20 107.4 . . ?
C21 C20 Si2 112.0(3) . . ?
C21 C20 H20 107.4 . . ?
C21 C20 C22 110.2(4) . . ?
C22 C20 Si2 112.1(3) . . ?
C22 C20 H20 107.4 . . ?
C20 C21 H21A 109.5 . . ?
C20 C21 H21B 109.5 . . ?
C20 C21 H21C 109.5 . . ?
H21A C21 H21B 109.5 . . ?
H21A C21 H21C 109.5 . . ?
H21B C21 H21C 109.5 . . ?
C20 C22 H22A 109.5 . . ?
C20 C22 H22B 109.5 . . ?
C20 C22 H22C 109.5 . . ?
H22A C22 H22B 109.5 . . ?
H22A C22 H22C 109.5 . . ?
H22B C22 H22C 109.5 . . ?
Si2 C23 H23 106.1 . . ?
C24 C23 Si2 113.9(3) . . ?
C24 C23 H23 106.1 . . ?
C24 C23 C25 110.7(4) . . ?
C25 C23 Si2 113.3(3) . . ?
C25 C23 H23 106.1 . . ?
C23 C24 H24A 109.5 . . ?
C23 C24 H24B 109.5 . . ?
C23 C24 H24C 109.5 . . ?
H24A C24 H24B 109.5 . . ?
H24A C24 H24C 109.5 . . ?
H24B C24 H24C 109.5 . . ?
C23 C25 H25A 109.5 . . ?
C23 C25 H25B 109.5 . . ?
C23 C25 H25C 109.5 . . ?
H25A C25 H25B 109.5 . . ?
H25A C25 H25C 109.5 . . ?
H25B C25 H25C 109.5 . . ?
Si1 C26 H26 106.8 . . ?
C27 C26 Si1 114.3(2) . . ?
C27 C26 H26 106.8 . . ?
C27 C26 C28 110.8(4) . . ?
C28 C26 Si1 110.8(3) . . ?
C28 C26 H26 106.8 . . ?
C26 C27 H27A 109.5 . . ?
C26 C27 H27B 109.5 . . ?
C26 C27 H27C 109.5 . . ?
H27A C27 H27B 109.5 . . ?
H27A C27 H27C 109.5 . . ?
H27B C27 H27C 109.5 . . ?
C26 C28 H28A 109.5 . . ?
C26 C28 H28B 109.5 . . ?
C26 C28 H28C 109.5 . . ?
H28A C28 H28B 109.5 . . ?
H28A C28 H28C 109.5 . . ?
H28B C28 H28C 109.5 . . ?
Si1 C29 H29 107.7 . . ?
C30 C29 Si1 111.3(2) . . ?
C30 C29 H29 107.7 . . ?
C30 C29 C31 110.1(3) . . ?
C31 C29 Si1 112.3(2) . . ?
C31 C29 H29 107.7 . . ?
C29 C30 H30A 109.5 . . ?
C29 C30 H30B 109.5 . . ?
C29 C30 H30C 109.5 . . ?
H30A C30 H30B 109.5 . . ?
H30A C30 H30C 109.5 . . ?
H30B C30 H30C 109.5 . . ?
C29 C31 H31A 109.5 . . ?
C29 C31 H31B 109.5 . . ?
C29 C31 H31C 109.5 . . ?
H31A C31 H31B 109.5 . . ?
H31A C31 H31C 109.5 . . ?
H31B C31 H31C 109.5 . . ?
Si1 C32 H32 100.8 . . ?
Si1 C32 H32A 102.1 . . ?
C33 C32 Si1 113.0(3) . . ?
C33 C32 H32 100.8 . . ?
C33 C32 H32A 102.1 . . ?
C34A C32 Si1 110.1(4) . . ?
C34A C32 H32 100.8 . . ?
C34A C32 C33 126.5(5) . . ?
C34B C32 Si1 119.9(4) . . ?
C34B C32 H32A 102.1 . . ?
C34B C32 C33 114.4(4) . . ?
C32 C33 H33A 109.5 . . ?
C32 C33 H33B 109.5 . . ?
C32 C33 H33C 109.5 . . ?
H33A C33 H33B 109.5 . . ?
H33A C33 H33C 109.5 . . ?
H33B C33 H33C 109.5 . . ?
C32 C34A H34A 109.5 . . ?
C32 C34A H34B 109.5 . . ?
C32 C34A H34C 109.5 . . ?
H34A C34A H34B 109.5 . . ?
H34A C34A H34C 109.5 . . ?
H34B C34A H34C 109.5 . . ?
C32 C34B H34D 109.5 . . ?
C32 C34B H34E 109.5 . . ?
C32 C34B H34F 109.5 . . ?
H34D C34B H34E 109.5 . . ?
H34D C34B H34F 109.5 . . ?
H34E C34B H34F 109.5 . . ?

loop_
_geom_bond_atom_site_label_1
_geom_bond_atom_site_label_2
_geom_bond_distance
_geom_bond_site_symmetry_2
_geom_bond_publ_flag
Si1 C8 1.848(3) . ?
Si1 C26 1.884(3) . ?
Si1 C29 1.888(3) . ?
Si1 C32 1.900(4) . ?
C1 H1 0.9500 . ?
C1 C2 1.378(5) . ?
C1 C6 1.380(5) . ?
F1 C2 1.310(4) . ?
Si2 C10 1.830(3) . ?
Si2 C17A 1.894(4) . ?
Si2 C17B 1.875(12) . ?
Si2 C20 1.888(4) . ?
Si2 C23 1.899(4) . ?
C2 H2 0.9500 . ?
C2 C3 1.395(5) . ?
F2 C6 1.314(6) . ?
C3 C4 1.405(4) . ?
C3 C7 1.436(4) . ?
C4 C5 1.409(4) . ?
C4 C11 1.493(4) . ?
C5 C6 1.396(5) . ?
C5 C9 1.438(4) . ?
C6 H6 0.9500 . ?
C7 C8 1.201(5) . ?
C9 C10 1.211(5) . ?
C11 N12 1.309(4) . ?
C11 C16 1.375(5) . ?
N12 C13 1.338(5) . ?
C13 H13 0.9500 . ?
C13 C14 1.373(6) . ?
C14 H14 0.9500 . ?
C14 C15 1.349(7) . ?
C15 H15 0.9500 . ?
C15 C16 1.392(6) . ?
C16 H16 0.9500 . ?
C17A H17A 1.0000 . ?
C17A C18A 1.525(7) . ?
C17A C19 1.525(7) . ?
C18A H18A 0.9800 . ?
C18A H18B 0.9800 . ?
C18A H18C 0.9800 . ?
C17B H17B 1.0000 . ?
C17B C18B 1.52(2) . ?
C17B C19 1.490(19) . ?
C18B H18D 0.9800 . ?
C18B H18E 0.9800 . ?
C18B H18F 0.9800 . ?
C19 H19A 0.9800 . ?
C19 H19B 0.9800 . ?
C19 H19C 0.9800 . ?
C19 H19D 0.9800 . ?
C19 H19E 0.9800 . ?
C19 H19F 0.9800 . ?
C20 H20 1.0000 . ?
C20 C21 1.520(6) . ?
C20 C22 1.527(7) . ?
C21 H21A 0.9800 . ?
C21 H21B 0.9800 . ?
C21 H21C 0.9800 . ?
C22 H22A 0.9800 . ?
C22 H22B 0.9800 . ?
C22 H22C 0.9800 . ?
C23 H23 1.0000 . ?
C23 C24 1.517(6) . ?
C23 C25 1.521(6) . ?
C24 H24A 0.9800 . ?
C24 H24B 0.9800 . ?
C24 H24C 0.9800 . ?
C25 H25A 0.9800 . ?
C25 H25B 0.9800 . ?
C25 H25C 0.9800 . ?
C26 H26 1.0000 . ?
C26 C27 1.519(5) . ?
C26 C28 1.537(6) . ?
C27 H27A 0.9800 . ?
C27 H27B 0.9800 . ?
C27 H27C 0.9800 . ?
C28 H28A 0.9800 . ?
C28 H28B 0.9800 . ?
C28 H28C 0.9800 . ?
C29 H29 1.0000 . ?
C29 C30 1.527(5) . ?
C29 C31 1.533(5) . ?
C30 H30A 0.9800 . ?
C30 H30B 0.9800 . ?
C30 H30C 0.9800 . ?
C31 H31A 0.9800 . ?
C31 H31B 0.9800 . ?
C31 H31C 0.9800 . ?
C32 H32 1.0000 . ?
C32 H32A 1.0000 . ?
C32 C33 1.507(6) . ?
C32 C34A 1.481(9) . ?
C32 C34B 1.472(7) . ?
C33 H33A 0.9800 . ?
C33 H33B 0.9800 . ?
C33 H33C 0.9800 . ?
C34A H34A 0.9800 . ?
C34A H34B 0.9800 . ?
C34A H34C 0.9800 . ?
C34B H34D 0.9800 . ?
C34B H34E 0.9800 . ?
C34B H34F 0.9800 . ?

loop_
_geom_torsion_atom_site_label_1
_geom_torsion_atom_site_label_2
_geom_torsion_atom_site_label_3
_geom_torsion_atom_site_label_4
_geom_torsion
_geom_torsion_site_symmetry_1
_geom_torsion_site_symmetry_2
_geom_torsion_site_symmetry_3
_geom_torsion_site_symmetry_4
_geom_torsion_publ_flag
C1 C2 C3 C4 1.4(5) . . . . ?
C1 C2 C3 C7 178.4(3) . . . . ?
F1 C2 C3 C4 -174.1(3) . . . . ?
F1 C2 C3 C7 2.9(5) . . . . ?
C2 C1 C6 F2 -179.3(4) . . . . ?
C2 C1 C6 C5 -0.1(5) . . . . ?
C2 C3 C4 C5 0.8(4) . . . . ?
C2 C3 C4 C11 -179.2(3) . . . . ?
C3 C4 C5 C6 -2.5(4) . . . . ?
C3 C4 C5 C9 179.4(3) . . . . ?
C3 C4 C11 N12 -110.5(3) . . . . ?
C3 C4 C11 C16 70.7(4) . . . . ?
C4 C5 C6 C1 2.2(5) . . . . ?
C4 C5 C6 F2 -178.6(4) . . . . ?
C4 C11 N12 C13 -177.9(4) . . . . ?
C4 C11 C16 C15 177.2(4) . . . . ?
C5 C4 C11 N12 69.6(4) . . . . ?
C5 C4 C11 C16 -109.3(4) . . . . ?
C6 C1 C2 F1 173.7(3) . . . . ?
C6 C1 C2 C3 -1.8(5) . . . . ?
C7 C3 C4 C5 -176.2(3) . . . . ?
C7 C3 C4 C11 3.8(4) . . . . ?
C8 Si1 C26 C27 -172.7(4) . . . . ?
C8 Si1 C26 C28 61.2(3) . . . . ?
C8 Si1 C29 C30 64.4(3) . . . . ?
C8 Si1 C29 C31 -59.5(3) . . . . ?
C9 C5 C6 C1 -179.6(3) . . . . ?
C9 C5 C6 F2 -0.4(5) . . . . ?
C10 Si2 C17A C18A 166.9(5) . . . . ?
C10 Si2 C17A C19 -64.4(5) . . . . ?
C10 Si2 C17B C18B 94.6(17) . . . . ?
C10 Si2 C17B C19 -30.1(17) . . . . ?
C10 Si2 C20 C21 -58.6(4) . . . . ?
C10 Si2 C20 C22 66.0(4) . . . . ?
C10 Si2 C23 C24 54.9(4) . . . . ?
C10 Si2 C23 C25 -177.4(3) . . . . ?
C11 C4 C5 C6 177.4(3) . . . . ?
C11 C4 C5 C9 -0.7(4) . . . . ?
C11 N12 C13 C14 -1.8(8) . . . . ?
N12 C11 C16 C15 -1.6(7) . . . . ?
N12 C13 C14 C15 3.2(8) . . . . ?
C13 C14 C15 C16 -3.7(8) . . . . ?
C14 C15 C16 C11 3.0(8) . . . . ?
C16 C11 N12 C13 0.9(6) . . . . ?
C17A Si2 C20 C21 53.7(4) . . . . ?
C17A Si2 C20 C22 178.3(4) . . . . ?
C17A Si2 C23 C24 -63.4(4) . . . . ?
C17A Si2 C23 C25 64.3(4) . . . . ?
C17B Si2 C20 C21 70.6(9) . . . . ?
C17B Si2 C20 C22 -164.8(10) . . . . ?
C17B Si2 C23 C24 -67.7(8) . . . . ?
C17B Si2 C23 C25 60.0(7) . . . . ?
C20 Si2 C17A C18A 52.8(6) . . . . ?
C20 Si2 C17A C19 -178.4(4) . . . . ?
C20 Si2 C17B C18B -30(2) . . . . ?
C20 Si2 C17B C19 -155.0(11) . . . . ?
C20 Si2 C23 C24 170.2(4) . . . . ?
C20 Si2 C23 C25 -62.1(4) . . . . ?
C23 Si2 C17A C18A -73.3(6) . . . . ?
C23 Si2 C17A C19 55.5(5) . . . . ?
C23 Si2 C17B C18B -148.3(17) . . . . ?
C23 Si2 C17B C19 86.9(15) . . . . ?
C23 Si2 C20 C21 -174.1(3) . . . . ?
C23 Si2 C20 C22 -49.5(4) . . . . ?
C26 Si1 C29 C30 -51.9(3) . . . . ?
C26 Si1 C29 C31 -175.8(3) . . . . ?
C29 Si1 C26 C27 -56.1(5) . . . . ?
C29 Si1 C26 C28 177.8(3) . . . . ?
C32 Si1 C26 C27 70.6(5) . . . . ?
C32 Si1 C26 C28 -55.5(3) . . . . ?
C32 Si1 C29 C30 -179.5(3) . . . . ?
C32 Si1 C29 C31 56.6(3) . . . . ?
